data_4339294
loop_
_publ_author_name
'Sibert, John W.'
'Forshee, Philip B.'
'Hundt, Greg R.'
'Sargent, Andrew L.'
'Bott, Simon G.'
'Lynch, Vincent'

_publ_section_title
;
 Wurster's crowns: a comparative study of ortho- and
 para-phenylenediamine-containing macrocyclic receptors.
;
_journal_issue 25
_journal_name_full 'Inorganic chemistry'
_journal_page_first 10913
_journal_page_last 10925
_journal_paper_doi 10.1021/ic701560n
_journal_volume 46
_journal_year 2007
_chemical_formula_sum 'C18 H30 F6 K N2 O4 P'
_chemical_formula_weight 522.51
_chemical_name_systematic
; 
 ? 
;
_space_group_IT_number 2
_symmetry_space_group_name_Hall '-P 1'
_symmetry_space_group_name_H-M 'P -1'
_atom_sites_solution_hydrogens geom
_atom_sites_solution_primary direct
_atom_sites_solution_secondary difmap
_audit_creation_method SHELXL
_cell_angle_alpha 62.83(3)
_cell_angle_beta 80.69(3)
_cell_angle_gamma 65.93(3)
_cell_formula_units_Z 2
_cell_length_a 9.815(2)
_cell_length_b 11.750(2)
_cell_length_c 12.481(3)
_cell_measurement_temperature 293(2)
_cell_volume 1168.7(6)
_computing_structure_refinement 'SHELXL-93 (Sheldrick, 1993)'
_computing_structure_solution 'SHELXS-86 (Sheldrick, 1990)'
_diffrn_ambient_temperature 293(2)
_diffrn_radiation_monochromator graphite
_diffrn_radiation_source 'fine-focus sealed tube'
_diffrn_radiation_type MoK\a
_diffrn_radiation_wavelength 0.71073
_diffrn_reflns_av_R_equivalents 0.0104
_diffrn_reflns_av_sigmaI/netI 0.0177
_diffrn_reflns_limit_h_max 10
_diffrn_reflns_limit_h_min -8
_diffrn_reflns_limit_k_max 13
_diffrn_reflns_limit_k_min -7
_diffrn_reflns_limit_l_max 13
_diffrn_reflns_limit_l_min -13
_diffrn_reflns_number 5020
_diffrn_reflns_theta_max 23.27
_diffrn_reflns_theta_min 1.83
_exptl_absorpt_coefficient_mu 0.370
_exptl_crystal_density_diffrn 1.485
_exptl_crystal_F_000 544
_refine_diff_density_max 0.553
_refine_diff_density_min -0.426
_refine_diff_density_rms 0.058
_refine_ls_extinction_method none
_refine_ls_goodness_of_fit_all 1.023
_refine_ls_goodness_of_fit_obs 1.056
_refine_ls_matrix_type full
_refine_ls_number_parameters 289
_refine_ls_number_reflns 3320
_refine_ls_number_restraints 0
_refine_ls_restrained_S_all 1.030
_refine_ls_restrained_S_obs 1.056
_refine_ls_R_factor_all 0.0639
_refine_ls_R_factor_obs 0.0579
_refine_ls_shift/esd_max 0.005
_refine_ls_shift/esd_mean 0.001
_refine_ls_structure_factor_coef Fsqd
_refine_ls_weighting_details 'w=1/[\s^2^(Fo^2^)+(0.0936P)^2^+1.6059P] where P=(Fo^2^+2Fc^2^)/3'
_refine_ls_weighting_scheme calc
_refine_ls_wR_factor_all 0.1711
_refine_ls_wR_factor_obs 0.1631
_reflns_number_observed 2906
_reflns_number_total 3322
_reflns_observed_criterion >2sigma(I)
_cod_data_source_file ic701560n-file001.cif
_cod_data_source_block 8&#x00A5;KPF6
_cod_depositor_comments
;
The following automatic conversions were performed:

'_refine_ls_weighting_scheme' value 'calc
w=1/[\s^2^(Fo^2^)+(0.0936P)^2^+1.6059P] where P=(Fo^2^+2Fc^2^)/3' was
changed to 'calc'. New tag '_refine_ls_weighting_details' was
created. The value of the new tag was set to
'w=1/[\s^2^(Fo^2^)+(0.0936P)^2^+1.6059P] where P=(Fo^2^+2Fc^2^)/3'.

Automatic conversion script
Id: cif_fix_values 3143 2015-03-26 13:38:13Z robertas 
;
_cod_original_cell_volume 1168.7(4)
_cod_database_code 4339294

loop_
_symmetry_equiv_pos_as_xyz
'x, y, z'
'-x, -y, -z'

loop_
_atom_site_aniso_label
_atom_site_aniso_U_11
_atom_site_aniso_U_22
_atom_site_aniso_U_33
_atom_site_aniso_U_23
_atom_site_aniso_U_13
_atom_site_aniso_U_12
K 0.0448(5) 0.0442(5) 0.0496(5) -0.0196(4) 0.0039(3) -0.0171(4)
O4 0.0539(15) 0.053(2) 0.0457(14) -0.0176(12) 0.0034(11) -0.0172(12)
O7 0.055(2) 0.0461(14) 0.055(2) -0.0212(12) 0.0009(12) -0.0122(12)
O10 0.055(2) 0.060(2) 0.065(2) -0.0246(14) -0.0064(13) -0.0143(13)
O13 0.049(2) 0.067(2) 0.081(2) -0.038(2) -0.0123(14) -0.0131(13)
N1 0.048(2) 0.040(2) 0.048(2) -0.0190(13) 0.0045(13) -0.0202(13)
N17 0.042(2) 0.038(2) 0.046(2) -0.0161(13) 0.0030(12) -0.0141(13)
C2 0.062(2) 0.044(2) 0.057(2) -0.015(2) 0.008(2) -0.023(2)
C3 0.053(2) 0.056(2) 0.045(2) -0.013(2) -0.005(2) -0.011(2)
C5 0.063(2) 0.062(2) 0.038(2) -0.018(2) 0.003(2) -0.020(2)
C6 0.064(2) 0.062(2) 0.048(2) -0.028(2) 0.009(2) -0.022(2)
C8 0.062(3) 0.050(2) 0.068(3) -0.024(2) 0.011(2) -0.008(2)
C9 0.047(2) 0.058(3) 0.084(3) -0.015(2) -0.002(2) -0.007(2)
C11 0.069(3) 0.071(3) 0.087(3) -0.024(3) -0.032(3) -0.007(2)
C12 0.062(3) 0.086(3) 0.103(4) -0.044(3) -0.027(3) -0.015(2)
C14 0.056(2) 0.071(3) 0.072(3) -0.033(2) 0.003(2) -0.031(2)
C15 0.056(2) 0.051(2) 0.070(3) -0.033(2) 0.001(2) -0.024(2)
C16 0.043(2) 0.039(2) 0.045(2) -0.021(2) -0.0022(15) -0.0122(15)
C17 0.040(2) 0.041(2) 0.043(2) -0.023(2) -0.0025(14) -0.0116(15)
C171 0.071(3) 0.047(2) 0.075(3) -0.030(2) 0.001(2) -0.020(2)
C172 0.070(3) 0.051(2) 0.061(2) -0.016(2) -0.015(2) -0.015(2)
C18 0.045(2) 0.057(2) 0.057(2) -0.032(2) 0.006(2) -0.020(2)
C19 0.038(2) 0.071(3) 0.079(3) -0.049(2) -0.002(2) -0.008(2)
C20 0.054(2) 0.050(2) 0.083(3) -0.034(2) -0.013(2) 0.000(2)
C21 0.063(3) 0.039(2) 0.064(2) -0.018(2) -0.004(2) -0.012(2)
P 0.0594(7) 0.0485(6) 0.0711(7) -0.0312(5) 0.0008(5) -0.0179(5)
F1 0.168(4) 0.058(2) 0.166(4) -0.020(2) -0.067(3) -0.002(2)
F2 0.218(5) 0.098(3) 0.197(4) -0.044(3) -0.109(4) -0.058(3)
F3 0.144(4) 0.058(2) 0.339(7) -0.071(3) -0.092(4) -0.010(2)
F4 0.182(5) 0.217(5) 0.254(6) -0.143(5) -0.093(4) -0.042(4)
F5 0.220(6) 0.235(6) 0.201(5) -0.117(5) 0.134(5) -0.148(5)
F6 0.215(6) 0.256(7) 0.237(6) -0.166(6) 0.142(5) -0.137(5)

loop_
_atom_site_label
_atom_site_type_symbol
_atom_site_fract_x
_atom_site_fract_y
_atom_site_fract_z
_atom_site_U_iso_or_equiv
_atom_site_thermal_displace_type
_atom_site_occupancy
_atom_site_calc_flag
_atom_site_refinement_flags
K K 0.20904(8) 0.25226(8) 0.24879(7) 0.0468(3) Uani 1 d .
O4 O 0.2886(3) 0.0509(3) 0.4752(2) 0.0541(7) Uani 1 d .
O7 O -0.0171(3) 0.2308(3) 0.4207(2) 0.0547(7) Uani 1 d .
O10 O -0.0906(3) 0.3995(3) 0.1731(3) 0.0628(7) Uani 1 d .
O13 O 0.0843(3) 0.1637(3) 0.1310(3) 0.0643(8) Uani 1 d .
N1 N 0.3639(3) -0.0361(3) 0.2742(3) 0.0444(7) Uani 1 d .
N17 N 0.4579(3) 0.1812(3) 0.1071(2) 0.0435(7) Uani 1 d .
C2 C 0.3378(5) -0.1192(4) 0.4012(3) 0.0572(10) Uani 1 d .
H2A H 0.3902(5) -0.2156(4) 0.4204(3) 0.069 Uiso 1 d R
H2B H 0.2331(5) -0.1016(4) 0.4100(3) 0.069 Uiso 1 d R
C3 C 0.3848(4) -0.0844(4) 0.4865(3) 0.0579(10) Uani 1 d .
H3A H 0.3825(4) -0.1511(4) 0.5676(3) 0.070 Uiso 1 d R
H3B H 0.4856(4) -0.0892(4) 0.4705(3) 0.070 Uiso 1 d R
C5 C 0.1750(4) 0.0505(4) 0.5617(3) 0.0575(10) Uani 1 d .
H5A H 0.2183(4) 0.0161(4) 0.6395(3) 0.069 Uiso 1 d R
H5B H 0.1283(4) -0.0091(4) 0.5662(3) 0.069 Uiso 1 d R
C6 C 0.0625(5) 0.1947(4) 0.5241(3) 0.0577(10) Uani 1 d .
H6A H -0.0056(5) 0.1999(4) 0.5878(3) 0.069 Uiso 1 d R
H6B H 0.1113(5) 0.2572(4) 0.5065(3) 0.069 Uiso 1 d R
C8 C -0.1277(5) 0.3668(4) 0.3759(4) 0.0664(11) Uani 1 d .
H8A H -0.0836(5) 0.4330(4) 0.3571(4) 0.080 Uiso 1 d R
H8B H -0.2018(5) 0.3754(4) 0.4352(4) 0.080 Uiso 1 d R
C9 C -0.1982(5) 0.3943(5) 0.2652(4) 0.0736(13) Uani 1 d .
H9A H -0.2308(5) 0.3213(5) 0.2816(4) 0.088 Uiso 1 d R
H9B H -0.2835(5) 0.4800(5) 0.2391(4) 0.088 Uiso 1 d R
C11 C -0.1189(6) 0.3778(5) 0.0774(5) 0.0825(14) Uani 1 d .
H11A H -0.0673(6) 0.4191(5) 0.0077(5) 0.099 Uiso 1 d R
H11B H -0.2239(6) 0.4248(5) 0.0577(5) 0.099 Uiso 1 d R
C12 C -0.0740(5) 0.2333(5) 0.1046(5) 0.0832(15) Uani 1 d .
H12A H -0.1258(5) 0.1902(5) 0.1732(5) 0.100 Uiso 1 d R
H12B H -0.0981(5) 0.2259(5) 0.0371(5) 0.100 Uiso 1 d R
C14 C 0.1239(5) 0.0203(4) 0.1803(4) 0.0628(11) Uani 1 d .
H14A H 0.0830(5) -0.0016(4) 0.1306(4) 0.075 Uiso 1 d R
H14B H 0.0831(5) -0.0107(4) 0.2589(4) 0.075 Uiso 1 d R
C15 C 0.2890(4) -0.0525(4) 0.1914(4) 0.0546(9) Uani 1 d .
H15A H 0.3141(4) -0.1495(4) 0.2181(4) 0.066 Uiso 1 d R
H15B H 0.3281(4) -0.0178(4) 0.1125(4) 0.066 Uiso 1 d R
C16 C 0.5200(4) -0.0660(3) 0.2439(3) 0.0420(8) Uani 1 d .
C17 C 0.5631(4) 0.0401(3) 0.1575(3) 0.0406(8) Uani 1 d .
C171 C 0.5173(5) 0.2773(4) 0.1059(4) 0.0636(11) Uani 1 d .
H17A H 0.6067(5) 0.2705(4) 0.0604(4) 0.095 Uiso 1 d R
H17B H 0.4443(5) 0.3699(4) 0.0692(4) 0.095 Uiso 1 d R
H17C H 0.5396(5) 0.2550(4) 0.1869(4) 0.095 Uiso 1 d R
C172 C 0.4022(5) 0.2286(4) -0.0140(4) 0.0646(11) Uani 1 d .
H17D H 0.4841(5) 0.2060(4) -0.0640(4) 0.097 Uiso 1 d R
H17E H 0.3369(5) 0.1837(4) -0.0082(4) 0.097 Uiso 1 d R
H17F H 0.3481(5) 0.3270(4) -0.0486(4) 0.097 Uiso 1 d R
C18 C 0.7115(4) 0.0073(4) 0.1219(3) 0.0502(9) Uani 1 d .
H18A H 0.7411(4) 0.0796(4) 0.0612(3) 0.060 Uiso 1 d R
C19 C 0.8161(4) -0.1259(4) 0.1726(4) 0.0599(11) Uani 1 d .
H19A H 0.9171(4) -0.1465(4) 0.1461(4) 0.072 Uiso 1 d R
C20 C 0.7740(5) -0.2285(4) 0.2605(4) 0.0655(11) Uani 1 d .
H20A H 0.8465(5) -0.3213(4) 0.2978(4) 0.079 Uiso 1 d R
C21 C 0.6280(5) -0.1994(4) 0.2945(4) 0.0589(10) Uani 1 d .
H21A H 0.6000(5) -0.2718(4) 0.3569(4) 0.071 Uiso 1 d R
P P 0.27757(12) 0.52791(11) 0.29236(10) 0.0583(3) Uani 1 d .
F1 F 0.3514(5) 0.3674(3) 0.3492(4) 0.148(2) Uani 1 d .
F2 F 0.1818(6) 0.5131(4) 0.2145(5) 0.164(2) Uani 1 d .
F3 F 0.1931(5) 0.6860(4) 0.2320(6) 0.183(3) Uani 1 d .
F4 F 0.3700(6) 0.5416(6) 0.3684(6) 0.199(3) Uani 1 d .
F5 F 0.3934(7) 0.5368(7) 0.1985(6) 0.204(3) Uani 1 d .
F6 F 0.1561(7) 0.5186(7) 0.3856(6) 0.212(3) Uani 1 d .

loop_
_atom_type_symbol
_atom_type_description
_atom_type_scat_dispersion_real
_atom_type_scat_dispersion_imag
_atom_type_scat_source
C C 0.0033 0.0016 'International Tables Vol C Tables 4.2.6.8 and 6.1.1.4'
H H 0.0000 0.0000 'International Tables Vol C Tables 4.2.6.8 and 6.1.1.4'
N N 0.0061 0.0033 'International Tables Vol C Tables 4.2.6.8 and 6.1.1.4'
O O 0.0106 0.0060 'International Tables Vol C Tables 4.2.6.8 and 6.1.1.4'
F F 0.0171 0.0103 'International Tables Vol C Tables 4.2.6.8 and 6.1.1.4'
P P 0.1023 0.0942 'International Tables Vol C Tables 4.2.6.8 and 6.1.1.4'
K K 0.2009 0.2494 'International Tables Vol C Tables 4.2.6.8 and 6.1.1.4'

loop_
_geom_angle_atom_site_label_1
_geom_angle_atom_site_label_2
_geom_angle_atom_site_label_3
_geom_angle
O4 K O13 107.80(9)
O4 K O10 120.99(9)
O13 K O10 61.18(8)
O4 K F2 115.02(11)
O13 K F2 133.42(10)
O10 K F2 81.07(12)
O4 K O7 61.91(8)
O13 K O7 88.94(9)
O10 K O7 60.23(8)
F2 K O7 95.31(14)
O4 K N17 105.19(9)
O13 K N17 82.54(9)
O10 K N17 127.25(9)
F2 K N17 102.45(15)
O7 K N17 161.54(8)
O4 K N1 63.62(9)
O13 K N1 61.61(9)
O10 K N1 120.09(9)
F2 K N1 157.11(13)
O7 K N1 102.82(8)
N17 K N1 58.72(8)
O4 K F1 77.86(10)
O13 K F1 173.79(11)
O10 K F1 118.47(10)
F2 K F1 42.65(10)
O7 K F1 96.12(12)
N17 K F1 93.59(12)
N1 K F1 120.36(9)
O4 K C171 107.84(10)
O13 K C171 105.99(10)
O10 K C171 131.17(10)
F2 K C171 78.00(15)
O7 K C171 164.35(10)
N17 K C171 26.12(9)
N1 K C171 80.90(9)
F1 K C171 69.31(13)
O4 K C6 44.09(9)
O13 K C6 109.60(10)
O10 K C6 82.67(10)
F2 K C6 89.95(15)
O7 K C6 24.44(9)
N17 K C6 148.73(10)
N1 K C6 100.78(10)
F1 K C6 76.17(13)
C171 K C6 140.22(11)
O4 K C8 83.54(10)
O13 K C8 90.85(11)
O10 K C8 43.07(10)
F2 K C8 77.0(2)
O7 K C8 23.60(9)
N17 K C8 170.31(10)
N1 K C8 123.88(10)
F1 K C8 92.36(13)
C171 K C8 154.98(11)
C6 K C8 40.63(10)
O4 K P 96.92(7)
O13 K P 153.77(7)
O10 K P 98.74(7)
F2 K P 20.45(8)
O7 K P 95.25(6)
N17 K P 99.62(7)
N1 K P 141.16(6)
F1 K P 22.23(6)
C171 K P 73.50(8)
C6 K P 82.08(8)
C8 K P 83.20(9)
C5 O4 C3 113.6(3)
C5 O4 K 116.6(2)
C3 O4 K 116.5(2)
C8 O7 C6 113.3(3)
C8 O7 K 103.3(2)
C6 O7 K 99.9(2)
C11 O10 C9 116.3(4)
C11 O10 K 110.6(2)
C9 O10 K 116.8(2)
C14 O13 C12 109.6(3)
C14 O13 K 115.4(2)
C12 O13 K 117.1(3)
C16 N1 C15 108.9(3)
C16 N1 C2 114.8(3)
C15 N1 C2 110.6(3)
C16 N1 K 111.5(2)
C15 N1 K 108.3(2)
C2 N1 K 102.5(2)
C17 N17 C171 112.5(3)
C17 N17 C172 113.4(3)
C171 N17 C172 109.4(3)
C17 N17 K 116.8(2)
C171 N17 K 94.9(2)
C172 N17 K 108.2(2)
N1 C2 C3 112.3(3)
O4 C3 C2 111.4(3)
O4 C5 C6 108.6(3)
O7 C6 C5 108.1(3)
O7 C6 K 55.7(2)
C5 C6 K 85.0(2)
O7 C8 C9 108.2(4)
O7 C8 K 53.1(2)
C9 C8 K 86.2(2)
O10 C9 C8 108.8(4)
O10 C11 C12 114.0(4)
O13 C12 C11 109.3(4)
O13 C14 C15 110.5(3)
N1 C15 C14 115.2(3)
C21 C16 C17 118.5(3)
C21 C16 N1 121.8(3)
C17 C16 N1 119.6(3)
C16 C17 C18 118.8(3)
C16 C17 N17 120.9(3)
C18 C17 N17 120.3(3)
N17 C171 K 59.0(2)
C19 C18 C17 121.5(4)
C20 C19 C18 119.2(4)
C19 C20 C21 120.2(4)
C20 C21 C16 121.6(4)
F5 P F4 89.7(4)
F5 P F6 178.1(4)
F4 P F6 92.2(4)
F5 P F3 91.3(4)
F4 P F3 90.5(3)
F6 P F3 88.6(4)
F5 P F1 90.3(3)
F4 P F1 94.2(3)
F6 P F1 89.6(3)
F3 P F1 175.0(2)
F5 P F2 90.6(4)
F4 P F2 179.7(3)
F6 P F2 87.5(4)
F3 P F2 89.7(2)
F1 P F2 85.5(2)
F5 P K 92.6(2)
F4 P K 141.1(2)
F6 P K 85.9(2)
F3 P K 128.2(2)
F1 P K 46.9(2)
F2 P K 38.69(15)
P F1 K 110.8(2)
P F2 K 120.9(2)

loop_
_geom_bond_atom_site_label_1
_geom_bond_atom_site_label_2
_geom_bond_distance
K O4 2.701(3)
K O13 2.786(3)
K O10 2.791(3)
K F2 2.796(4)
K O7 2.831(3)
K N17 2.842(3)
K N1 2.978(3)
K F1 3.001(5)
K C171 3.305(5)
K C6 3.377(4)
K C8 3.446(4)
K P 3.8396(15)
O4 C5 1.420(4)
O4 C3 1.433(5)
O7 C8 1.418(5)
O7 C6 1.418(5)
O10 C11 1.419(6)
O10 C9 1.427(5)
O13 C14 1.403(5)
O13 C12 1.440(5)
N1 C16 1.452(4)
N1 C15 1.479(5)
N1 C2 1.480(5)
N17 C17 1.440(4)
N17 C171 1.460(5)
N17 C172 1.464(5)
C2 C3 1.493(6)
C5 C6 1.492(5)
C8 C9 1.488(7)
C11 C12 1.450(7)
C14 C15 1.487(6)
C16 C21 1.391(5)
C16 C17 1.397(5)
C17 C18 1.399(5)
C18 C19 1.378(5)
C19 C20 1.371(6)
C20 C21 1.373(6)
P F5 1.494(4)
P F4 1.512(4)
P F6 1.526(5)
P F3 1.541(4)
P F1 1.554(3)
P F2 1.563(4)
